data_4500400
loop_
_publ_author_name
'Lemmerer, Andreas'

_publ_section_title
;
 Two-Dimensional Hydrogen-Bonding Patterns in a Series of Salts of
 Terephthalic Acid and the Cyclic Amines CnH2n&#x2212;1NH2,n= 3, 4, 5, 6,
 7, 8, and 12
;
_journal_issue 2
_journal_name_full 'Crystal Growth &amp; Design'
_journal_page_first 583
_journal_paper_doi 10.1021/cg101503x
_journal_volume 11
_journal_year 2011
_chemical_formula_moiety 'C5 H12 N, 0.5(C8 H4 O4)'
_chemical_formula_sum 'C9 H14 N O2'
_chemical_formula_weight 168.21
_chemical_name_systematic
;
 bis(cyclopentylammonium).(terephthalate)
;
_space_group_IT_number 14
_symmetry_cell_setting monoclinic
_symmetry_space_group_name_Hall '-P 2ybc'
_symmetry_space_group_name_H-M 'P 1 21/c 1'
_atom_sites_solution_hydrogens geom
_atom_sites_solution_primary direct
_atom_sites_solution_secondary difmap
_audit_conform_dict_location ftp://ftp.iucr.org/pub/cif_core.dic
_audit_conform_dict_name cif_core.dic
_audit_conform_dict_version 2.3
_audit_creation_date 2007-02-25T11:28:00-00:00
_audit_creation_method 'WinGX routine CIF_UPDATE'
_cell_angle_alpha 90
_cell_angle_beta 106.009(11)
_cell_angle_gamma 90
_cell_formula_units_Z 4
_cell_length_a 10.2924(16)
_cell_length_b 6.3171(10)
_cell_length_c 14.574(2)
_cell_measurement_reflns_used 900
_cell_measurement_temperature 173(2)
_cell_measurement_theta_max 27.98
_cell_measurement_theta_min 3.07
_cell_volume 910.8(2)
_computing_cell_refinement 'SAINT-Plus (Bruker, 2004)'
_computing_data_collection 'APEX2 (Bruker, 2005)'
_computing_data_reduction 'SAINT-Plus and XPREP (Bruker 2004)'
_computing_molecular_graphics
;
Ortep-3 for Windows (Farrugia, 1997) and DIAMOND (Brandenburg, 1999)
;
_computing_publication_material
;
WinGX publication routines (Farrugia, 1999) and PLATON (Spek, 2003)
;
_computing_structure_refinement 'SHELXL-97 (Sheldrick, 2008)'
_computing_structure_solution 'SHELXS-97 (Sheldrick, 2008)'
_diffrn_ambient_temperature 173(2)
_diffrn_measured_fraction_theta_full 0.999
_diffrn_measured_fraction_theta_max 0.999
_diffrn_measurement_device_type 'Bruker SMART 1K CCD area detector'
_diffrn_measurement_method '\w scans'
_diffrn_radiation_monochromator graphite
_diffrn_radiation_type MoK\a
_diffrn_radiation_wavelength 0.71073
_diffrn_reflns_av_R_equivalents 0.1087
_diffrn_reflns_av_unetI/netI 0.0679
_diffrn_reflns_limit_h_max 13
_diffrn_reflns_limit_h_min -13
_diffrn_reflns_limit_k_max 8
_diffrn_reflns_limit_k_min -8
_diffrn_reflns_limit_l_max 19
_diffrn_reflns_limit_l_min -19
_diffrn_reflns_number 8726
_diffrn_reflns_theta_full 28
_diffrn_reflns_theta_max 28
_diffrn_reflns_theta_min 2.06
_diffrn_standards_number 0
_exptl_absorpt_coefficient_mu 0.086
_exptl_absorpt_correction_T_max 0.9919
_exptl_absorpt_correction_T_min 0.9735
_exptl_absorpt_correction_type integration
_exptl_absorpt_process_details 'Bruker XPREP (Bruker, 2004)'
_exptl_crystal_colour colourless
_exptl_crystal_density_diffrn 1.227
_exptl_crystal_density_method 'not measured'
_exptl_crystal_description block
_exptl_crystal_F_000 364
_exptl_crystal_size_max 0.36
_exptl_crystal_size_mid 0.32
_exptl_crystal_size_min 0.09
_refine_diff_density_max 0.191
_refine_diff_density_min -0.312
_refine_diff_density_rms 0.087
_refine_ls_extinction_method none
_refine_ls_goodness_of_fit_ref 1.038
_refine_ls_hydrogen_treatment mixed
_refine_ls_matrix_type full
_refine_ls_number_parameters 118
_refine_ls_number_reflns 2197
_refine_ls_number_restraints 0
_refine_ls_restrained_S_all 1.038
_refine_ls_R_factor_all 0.0657
_refine_ls_R_factor_gt 0.0419
_refine_ls_shift/su_max 0.001
_refine_ls_shift/su_mean 0
_refine_ls_structure_factor_coef Fsqd
_refine_ls_weighting_details 'calc w=1/[\s^2^(Fo^2^)+(0.0628P)^2^+0.0222P] where P=(Fo^2^+2Fc^2^)/3'
_refine_ls_weighting_scheme calc
_refine_ls_wR_factor_gt 0.106
_refine_ls_wR_factor_ref 0.1137
_reflns_number_gt 1599
_reflns_number_total 2197
_reflns_threshold_expression >2sigma(I)
_cod_data_source_file cg101503x_si_001.cif
_cod_data_source_block 3
_cod_depositor_comments
;
The following automatic conversions were performed:

'_symmetry_cell_setting' value 'Monoclinic' changed to 'monoclinic'
according to /home/saulius/struct/CIF-dictionaries/cif_core.dic
dictionary named 'cif_core.dic' version 2.4.1 from 2010-06-29.

Automatic conversion script
Id: cif_fix_values 1715 2011-07-08 13:25:40Z adriana 
;
_cod_original_sg_symbol_H-M P2(1)/c
_cod_database_code 4500400

loop_
_symmetry_equiv_pos_as_xyz
'x, y, z'
'-x, y+1/2, -z+1/2'
'-x, -y, -z'
'x, -y-1/2, z-1/2'

loop_
_atom_site_label
_atom_site_type_symbol
_atom_site_fract_x
_atom_site_fract_y
_atom_site_fract_z
_atom_site_U_iso_or_equiv
_atom_site_adp_type
_atom_site_occupancy
_atom_site_symmetry_multiplicity
_atom_site_calc_flag
_atom_site_refinement_flags
C1 C 0.62683(11) 0.56305(17) 0.05822(8) 0.0189(3) Uani 1 1 d .
C2 C 0.58887(12) 0.34979(18) 0.05326(9) 0.0219(3) Uani 1 1 d .
H2 H 0.6491 0.2467 0.0891 0.026 Uiso 1 1 calc R
C3 C 0.53701(12) 0.71078(18) 0.00415(9) 0.0216(3) Uani 1 1 d .
H3 H 0.5625 0.8557 0.0067 0.026 Uiso 1 1 calc R
C4 C 0.76205(12) 0.63776(19) 0.12123(8) 0.0209(3) Uani 1 1 d .
O1 O 0.84459(9) 0.49829(15) 0.16507(7) 0.0307(3) Uani 1 1 d .
O2 O 0.78461(10) 0.83254(14) 0.12529(7) 0.0332(3) Uani 1 1 d .
C5 C 0.82624(14) 0.0814(2) 0.34985(10) 0.0299(3) Uani 1 1 d .
H5 H 0.8416 -0.0672 0.3741 0.036 Uiso 1 1 calc R
C6 C 0.88265(16) 0.2387(2) 0.42994(10) 0.0369(4) Uani 1 1 d .
H6A H 0.9806 0.2615 0.439 0.044 Uiso 1 1 calc R
H6B H 0.8683 0.1883 0.4907 0.044 Uiso 1 1 calc R
C7 C 0.80321(18) 0.4418(3) 0.39660(12) 0.0503(5) Uani 1 1 d .
H7A H 0.8514 0.5326 0.3613 0.06 Uiso 1 1 calc R
H7B H 0.7908 0.5223 0.4518 0.06 Uiso 1 1 calc R
C8 C 0.66637(16) 0.3721(3) 0.33124(12) 0.0508(5) Uani 1 1 d .
H8A H 0.6479 0.4447 0.2688 0.061 Uiso 1 1 calc R
H8B H 0.5929 0.4064 0.3606 0.061 Uiso 1 1 calc R
C9 C 0.67561(14) 0.1323(3) 0.31851(11) 0.0449(4) Uani 1 1 d .
H9A H 0.6275 0.0558 0.3586 0.054 Uiso 1 1 calc R
H9B H 0.6356 0.0918 0.251 0.054 Uiso 1 1 calc R
N1 N 0.88796(11) 0.11555(17) 0.26930(8) 0.0229(3) Uani 1 1 d .
H1A H 0.8699(15) 0.255(2) 0.2432(10) 0.034 Uiso 1 1 d .
H1B H 0.8550(15) 0.016(2) 0.2207(12) 0.034 Uiso 1 1 d .
H1C H 0.9906(15) 0.098(2) 0.2928(10) 0.034 Uiso 1 1 d .

loop_
_atom_site_aniso_label
_atom_site_aniso_U_11
_atom_site_aniso_U_22
_atom_site_aniso_U_33
_atom_site_aniso_U_23
_atom_site_aniso_U_13
_atom_site_aniso_U_12
C1 0.0188(6) 0.0191(6) 0.0186(6) -0.0009(5) 0.0049(5) 0.0002(4)
C2 0.0208(6) 0.0184(6) 0.0246(6) 0.0029(5) 0.0031(5) 0.0023(5)
C3 0.0220(6) 0.0161(6) 0.0253(6) 0.0002(5) 0.0041(5) -0.0008(5)
C4 0.0202(6) 0.0239(6) 0.0183(6) -0.0003(5) 0.0045(5) -0.0016(5)
O1 0.0206(5) 0.0307(5) 0.0347(5) 0.0095(4) -0.0023(4) -0.0026(4)
O2 0.0323(5) 0.0232(5) 0.0363(6) -0.0047(4) -0.0038(4) -0.0066(4)
C5 0.0330(7) 0.0268(7) 0.0287(7) 0.0064(5) 0.0067(6) -0.0032(5)
C6 0.0334(8) 0.0511(9) 0.0253(7) -0.0027(6) 0.0067(6) -0.0024(7)
C7 0.0649(12) 0.0449(10) 0.0451(10) -0.0095(8) 0.0220(9) 0.0076(8)
C8 0.0432(10) 0.0761(12) 0.0389(9) 0.0162(8) 0.0210(8) 0.0241(9)
C9 0.0285(8) 0.0757(12) 0.0312(8) -0.0016(8) 0.0098(6) -0.0151(8)
N1 0.0202(5) 0.0197(5) 0.0259(6) -0.0022(4) 0.0017(4) 0.0004(4)

loop_
_atom_type_symbol
_atom_type_description
_atom_type_scat_dispersion_real
_atom_type_scat_dispersion_imag
_atom_type_scat_source
C C 0.0033 0.0016 'International Tables Vol C Tables 4.2.6.8 and 6.1.1.4'
H H 0 0 'International Tables Vol C Tables 4.2.6.8 and 6.1.1.4'
N N 0.0061 0.0033 'International Tables Vol C Tables 4.2.6.8 and 6.1.1.4'
O O 0.0106 0.006 'International Tables Vol C Tables 4.2.6.8 and 6.1.1.4'

loop_
_exptl_crystal_face_index_h
_exptl_crystal_face_index_k
_exptl_crystal_face_index_l
_exptl_crystal_face_perp_dist
1 0 0 0.045
-1 0 0 0.045
-1 0 2 0.17
0 1 1 0.16
0 -1 -1 0.16
0 1 -1 0.16
0 -1 1 0.16
1 0 -2 0.18

loop_
_geom_angle_atom_site_label_1
_geom_angle_atom_site_label_2
_geom_angle_atom_site_label_3
_geom_angle
_geom_angle_site_symmetry_1
C3 C1 C2 118.88(11) .
C3 C1 C4 119.26(10) .
C2 C1 C4 121.85(10) .
C3 C2 C1 119.83(11) 3_665
C3 C2 H2 120.1 3_665
C1 C2 H2 120.1 .
C2 C3 C1 121.28(11) 3_665
C2 C3 H3 119.4 3_665
C1 C3 H3 119.4 .
O2 C4 O1 124.77(11) .
O2 C4 C1 117.54(10) .
O1 C4 C1 117.69(11) .
N1 C5 C6 110.66(11) .
N1 C5 C9 110.55(11) .
C6 C5 C9 103.49(12) .
N1 C5 H5 110.6 .
C6 C5 H5 110.6 .
C9 C5 H5 110.6 .
C5 C6 C7 104.32(12) .
C5 C6 H6A 110.9 .
C7 C6 H6A 110.9 .
C5 C6 H6B 110.9 .
C7 C6 H6B 110.9 .
H6A C6 H6B 108.9 .
C6 C7 C8 106.03(13) .
C6 C7 H7A 110.5 .
C8 C7 H7A 110.5 .
C6 C7 H7B 110.5 .
C8 C7 H7B 110.5 .
H7A C7 H7B 108.7 .
C7 C8 C9 106.41(12) .
C7 C8 H8A 110.4 .
C9 C8 H8A 110.4 .
C7 C8 H8B 110.4 .
C9 C8 H8B 110.4 .
H8A C8 H8B 108.6 .
C5 C9 C8 105.33(11) .
C5 C9 H9A 110.7 .
C8 C9 H9A 110.7 .
C5 C9 H9B 110.7 .
C8 C9 H9B 110.7 .
H9A C9 H9B 108.8 .
C5 N1 H1A 111.4(8) .
C5 N1 H1B 110.6(9) .
H1A N1 H1B 109.1(13) .
C5 N1 H1C 110.1(8) .
H1A N1 H1C 107.7(12) .
H1B N1 H1C 107.8(12) .

loop_
_geom_bond_atom_site_label_1
_geom_bond_atom_site_label_2
_geom_bond_distance
_geom_bond_site_symmetry_2
C1 C3 1.3945(16) .
C1 C2 1.3990(16) .
C1 C4 1.5160(16) .
C2 C3 1.3882(17) 3_665
C2 H2 0.95 .
C3 C2 1.3882(17) 3_665
C3 H3 0.95 .
C4 O2 1.2506(15) .
C4 O1 1.2675(15) .
C5 N1 1.4965(17) .
C5 C6 1.521(2) .
C5 C9 1.525(2) .
C5 H5 1 .
C6 C7 1.527(2) .
C6 H6A 0.99 .
C6 H6B 0.99 .
C7 C8 1.531(2) .
C7 H7A 0.99 .
C7 H7B 0.99 .
C8 C9 1.532(2) .
C8 H8A 0.99 .
C8 H8B 0.99 .
C9 H9A 0.99 .
C9 H9B 0.99 .
N1 H1A 0.958(15) .
N1 H1B 0.938(16) .
N1 H1C 1.023(14) .

loop_
_geom_hbond_atom_site_label_D
_geom_hbond_atom_site_label_H
_geom_hbond_atom_site_label_A
_geom_hbond_distance_DH
_geom_hbond_distance_HA
_geom_hbond_distance_DA
_geom_hbond_angle_DHA
_geom_hbond_site_symmetry_A
N1 H1A O1 0.96(2) 1.89(2) 2.825(1) 166(1) .
N1 H1B O2 0.94(2) 1.80(2) 2.739(1) 177(1) 1_545
N1 H1C O1 1.02(1) 1.75(2) 2.755(1) 165(1) 2_745

loop_
_geom_torsion_atom_site_label_1
_geom_torsion_atom_site_label_2
_geom_torsion_atom_site_label_3
_geom_torsion_atom_site_label_4
_geom_torsion
_geom_torsion_site_symmetry_4
C3 C1 C2 C3 -0.63(19) 3_665
C4 C1 C2 C3 178.85(11) 3_665
C2 C1 C3 C2 0.64(19) 3_665
C4 C1 C3 C2 -178.85(11) 3_665
C3 C1 C4 O2 3.29(16) .
C2 C1 C4 O2 -176.19(11) .
C3 C1 C4 O1 -175.91(11) .
C2 C1 C4 O1 4.61(17) .
N1 C5 C6 C7 80.33(14) .
C9 C5 C6 C7 -38.11(14) .
C5 C6 C7 C8 27.70(15) .
C6 C7 C8 C9 -6.61(16) .
N1 C5 C9 C8 -84.51(13) .
C6 C5 C9 C8 34.01(14) .
C7 C8 C9 C5 -16.94(15) .
